data_2228024
loop_
_publ_author_name
'Bhatti, Moazzam H.'
'Yunus, Uzma'
Imtiaz-ud-Din
'Shams-ul-Islam, S.'
'Wong, Wai-Yeung'

_publ_section_title
;
 2-[2-(1,3-Dioxoisoindolin-2-yl)acetamido]acetic acid
;
_journal_coeditor_code SU2220
_journal_issue 11
_journal_name_full 'Acta Crystallographica Section E'
_journal_page_first o2969
_journal_paper_doi 10.1107/S1600536810043047
_journal_volume 66
_journal_year 2010
_chemical_formula_iupac 'C12 H10 N2 O5'
_chemical_formula_moiety 'C12 H10 N2 O5'
_chemical_formula_sum 'C12 H10 N2 O5'
_chemical_formula_weight 262.22
_chemical_name_systematic
;
2-[2-(1,3-Dioxoisoindolin-2-yl)acetamido]acetic acid
;
_space_group_IT_number 14
_symmetry_cell_setting monoclinic
_symmetry_space_group_name_Hall '-P 2yn'
_symmetry_space_group_name_H-M 'P 1 21/n 1'
_atom_sites_solution_hydrogens geom
_atom_sites_solution_primary direct
_atom_sites_solution_secondary difmap
_audit_creation_method SHELXL-97
_cell_angle_alpha 90.00
_cell_angle_beta 90.170(10)
_cell_angle_gamma 90.00
_cell_formula_units_Z 4
_cell_length_a 4.8195(5)
_cell_length_b 10.3415(11)
_cell_length_c 22.629(2)
_cell_measurement_reflns_used 6788
_cell_measurement_temperature 173(2)
_cell_measurement_theta_max 28.28
_cell_measurement_theta_min 2.67
_cell_volume 1127.84(19)
_computing_cell_refinement 'SAINT (Bruker, 2007)'
_computing_data_collection 'SMART (Bruker, 2007)'
_computing_data_reduction 'SAINT (Bruker, 2007)'
_computing_molecular_graphics 'SHELXTL (Sheldrick, 2008) and <i>Mercury</i> (Macrae <i>et al.</i>, 2006)'
_computing_publication_material 'SHELXTL (Sheldrick, 2008)'
_computing_structure_refinement 'SHELXL97 (Sheldrick, 2008)'
_computing_structure_solution 'SHELXS97 (Sheldrick, 2008)'
_diffrn_ambient_temperature 173(2)
_diffrn_measured_fraction_theta_full 0.975
_diffrn_measured_fraction_theta_max 0.975
_diffrn_measurement_device_type 'Bruker SMART CCD'
_diffrn_measurement_method '\w and \f scans'
_diffrn_radiation_monochromator graphite
_diffrn_radiation_source 'fine-focus sealed tube'
_diffrn_radiation_type MoK\a
_diffrn_radiation_wavelength 0.71073
_diffrn_reflns_av_R_equivalents 0.0148
_diffrn_reflns_av_sigmaI/netI 0.0170
_diffrn_reflns_limit_h_max 6
_diffrn_reflns_limit_h_min -5
_diffrn_reflns_limit_k_max 13
_diffrn_reflns_limit_k_min -6
_diffrn_reflns_limit_l_max 29
_diffrn_reflns_limit_l_min -29
_diffrn_reflns_number 6788
_diffrn_reflns_theta_full 28.28
_diffrn_reflns_theta_max 28.28
_diffrn_reflns_theta_min 2.67
_exptl_absorpt_coefficient_mu 0.123
_exptl_absorpt_correction_T_max 1.0000
_exptl_absorpt_correction_T_min 0.9387
_exptl_absorpt_correction_type multi-scan
_exptl_absorpt_process_details '(SADABS; Sheldrick, 1996)'
_exptl_crystal_colour colorless
_exptl_crystal_density_diffrn 1.544
_exptl_crystal_density_method 'not measured'
_exptl_crystal_description block
_exptl_crystal_F_000 544
_exptl_crystal_size_max 0.34
_exptl_crystal_size_mid 0.24
_exptl_crystal_size_min 0.20
_refine_diff_density_max 0.329
_refine_diff_density_min -0.239
_refine_ls_extinction_method none
_refine_ls_goodness_of_fit_ref 1.073
_refine_ls_hydrogen_treatment mixed
_refine_ls_matrix_type full
_refine_ls_number_parameters 180
_refine_ls_number_reflns 2731
_refine_ls_number_restraints 0
_refine_ls_restrained_S_all 1.073
_refine_ls_R_factor_all 0.0399
_refine_ls_R_factor_gt 0.0373
_refine_ls_shift/su_max 0.000
_refine_ls_shift/su_mean 0.000
_refine_ls_structure_factor_coef Fsqd
_refine_ls_weighting_details 'calc w=1/[\s^2^(Fo^2^)+(0.0370P)^2^+0.5790P] where P=(Fo^2^+2Fc^2^)/3'
_refine_ls_weighting_scheme calc
_refine_ls_wR_factor_gt 0.0922
_refine_ls_wR_factor_ref 0.0939
_reflns_number_gt 2533
_reflns_number_total 2731
_reflns_threshold_expression I>2\s(I)
_cod_data_source_file su2220.cif
_cod_data_source_block I
_cod_original_cell_volume 1127.9(2)
_cod_original_sg_symbol_H-M 'P 21/n'
_cod_database_code 2228024
_cod_database_fobs_code 2228024

loop_
_symmetry_equiv_pos_site_id
_symmetry_equiv_pos_as_xyz
1 x,y,z
2 1/2-x,1/2+y,1/2-z
3 -x,-y,-z
4 1/2+x,1/2-y,1/2+z

loop_
_atom_site_aniso_label
_atom_site_aniso_U_11
_atom_site_aniso_U_22
_atom_site_aniso_U_33
_atom_site_aniso_U_12
_atom_site_aniso_U_13
_atom_site_aniso_U_23
O1 0.0269(4) 0.0280(5) 0.0271(5) 0.0052(4) -0.0068(4) -0.0024(4)
O2 0.0349(5) 0.0362(5) 0.0302(5) 0.0138(4) -0.0064(4) -0.0023(4)
O3 0.0277(4) 0.0293(5) 0.0180(4) -0.0050(4) -0.0041(3) 0.0004(3)
O4 0.0375(5) 0.0401(6) 0.0224(4) 0.0032(4) 0.0029(4) 0.0082(4)
O5 0.0292(5) 0.0281(5) 0.0218(4) 0.0061(4) -0.0019(3) 0.0023(4)
N1 0.0219(5) 0.0227(5) 0.0168(4) 0.0014(4) -0.0018(4) -0.0003(4)
N2 0.0225(5) 0.0223(5) 0.0195(5) -0.0013(4) -0.0043(4) 0.0029(4)
C1 0.0313(6) 0.0291(7) 0.0251(6) -0.0009(5) 0.0007(5) -0.0051(5)
C2 0.0411(7) 0.0366(7) 0.0232(6) -0.0061(6) 0.0011(5) -0.0094(5)
C3 0.0370(7) 0.0434(8) 0.0183(6) -0.0096(6) -0.0047(5) -0.0007(5)
C4 0.0281(6) 0.0352(7) 0.0205(6) -0.0041(5) -0.0039(5) 0.0045(5)
C5 0.0235(5) 0.0254(6) 0.0181(5) -0.0028(5) 0.0002(4) 0.0020(4)
C6 0.0227(5) 0.0243(6) 0.0187(5) -0.0036(4) -0.0009(4) 0.0002(4)
C7 0.0219(5) 0.0209(5) 0.0197(5) -0.0021(4) 0.0001(4) -0.0003(4)
C8 0.0225(5) 0.0260(6) 0.0185(5) 0.0000(4) -0.0014(4) 0.0033(4)
C9 0.0235(5) 0.0210(5) 0.0173(5) -0.0016(4) -0.0013(4) -0.0008(4)
C10 0.0201(5) 0.0186(5) 0.0182(5) 0.0028(4) -0.0020(4) 0.0003(4)
C11 0.0200(5) 0.0275(6) 0.0259(6) -0.0005(5) 0.0012(4) 0.0054(5)
C12 0.0207(5) 0.0219(6) 0.0228(6) -0.0051(4) -0.0021(4) 0.0021(4)

loop_
_atom_site_type_symbol
_atom_site_label
_atom_site_fract_x
_atom_site_fract_y
_atom_site_fract_z
_atom_site_U_iso_or_equiv
_atom_site_thermal_displace_type
_atom_site_calc_flag
_atom_site_refinement_flags
_atom_site_occupancy
O O1 1.42937(19) 0.17860(9) 0.07903(4) 0.0274(3) Uani . . 1.000
O O2 0.7194(2) 0.46000(10) 0.04263(4) 0.0338(3) Uani . . 1.000
O O3 1.11056(19) 0.36795(9) 0.23395(4) 0.0250(3) Uani . . 1.000
O O4 0.8527(2) 0.07998(11) 0.31666(4) 0.0333(3) Uani . . 1.000
O O5 1.05382(19) 0.04425(9) 0.22876(4) 0.0264(3) Uani . . 1.000
N N1 1.0744(2) 0.32888(10) 0.07534(4) 0.0205(3) Uani . . 1.000
N N2 0.8077(2) 0.25359(10) 0.18003(4) 0.0214(3) Uani . . 1.000
C C1 1.1901(3) 0.10108(14) -0.04587(6) 0.0285(4) Uani . . 1.000
C C2 1.0418(3) 0.09730(15) -0.09889(6) 0.0336(4) Uani . . 1.000
C C3 0.8300(3) 0.18476(15) -0.11078(6) 0.0329(4) Uani . . 1.000
C C4 0.7551(3) 0.27995(14) -0.06977(6) 0.0279(4) Uani . . 1.000
C C5 0.9028(2) 0.28280(12) -0.01754(5) 0.0223(3) Uani . . 1.000
C C6 1.1163(2) 0.19590(12) -0.00576(5) 0.0219(3) Uani . . 1.000
C C7 1.2343(2) 0.22725(12) 0.05335(5) 0.0208(3) Uani . . 1.000
C C8 0.8738(2) 0.37080(12) 0.03419(5) 0.0223(3) Uani . . 1.000
C C9 1.1328(2) 0.39863(11) 0.12934(5) 0.0206(3) Uani . . 1.000
C C10 1.0158(2) 0.33726(11) 0.18492(5) 0.0190(3) Uani . . 1.000
C C11 0.6866(2) 0.19718(13) 0.23289(6) 0.0245(3) Uani . . 1.000
C C12 0.8745(2) 0.10203(12) 0.26443(5) 0.0218(3) Uani . . 1.000
H H1A 1.33480 0.04130 -0.03780 0.0340 Uiso calc R 1.000
H H2 0.743(4) 0.2331(18) 0.1435(8) 0.037(5) Uiso . . 1.000
H H2A 1.08690 0.03340 -0.12750 0.0400 Uiso calc R 1.000
H H3A 0.73430 0.17980 -0.14740 0.0390 Uiso calc R 1.000
H H4A 0.60970 0.33960 -0.07750 0.0340 Uiso calc R 1.000
H H5 1.159(4) -0.018(2) 0.2480(8) 0.043(5) Uiso . . 1.000
H H9A 1.05660 0.48720 0.12570 0.0250 Uiso calc R 1.000
H H9B 1.33640 0.40630 0.13380 0.0250 Uiso calc R 1.000
H H11A 0.51250 0.15240 0.22190 0.0290 Uiso calc R 1.000
H H11B 0.63790 0.26770 0.26060 0.0290 Uiso calc R 1.000

loop_
_atom_type_symbol
_atom_type_description
_atom_type_scat_dispersion_real
_atom_type_scat_dispersion_imag
_atom_type_scat_source
C C 0.0033 0.0016 'International Tables Vol C Tables 4.2.6.8 and 6.1.1.4'
H H 0.0000 0.0000 'International Tables Vol C Tables 4.2.6.8 and 6.1.1.4'
N N 0.0061 0.0033 'International Tables Vol C Tables 4.2.6.8 and 6.1.1.4'
O O 0.0106 0.0060 'International Tables Vol C Tables 4.2.6.8 and 6.1.1.4'

loop_
_geom_angle_atom_site_label_1
_geom_angle_atom_site_label_2
_geom_angle_atom_site_label_3
_geom_angle_site_symmetry_1
_geom_angle_site_symmetry_2
_geom_angle_site_symmetry_3
_geom_angle
_geom_angle_publ_flag
C12 O5 H5 . . . 112.5(11) no
C7 N1 C9 . . . 124.79(9) no
C8 N1 C9 . . . 122.45(10) no
C7 N1 C8 . . . 112.00(9) no
C10 N2 C11 . . . 119.81(10) no
C10 N2 H2 . . . 119.0(12) no
C11 N2 H2 . . . 121.2(12) no
C2 C1 C6 . . . 116.87(13) no
C1 C2 C3 . . . 121.49(13) no
C2 C3 C4 . . . 121.31(13) no
C3 C4 C5 . . . 116.72(13) no
C4 C5 C8 . . . 129.61(11) no
C4 C5 C6 . . . 122.03(11) no
C6 C5 C8 . . . 108.37(9) no
C1 C6 C5 . . . 121.57(11) no
C1 C6 C7 . . . 130.24(11) no
C5 C6 C7 . . . 108.18(10) no
N1 C7 C6 . . . 105.94(9) no
O1 C7 C6 . . . 129.35(11) no
O1 C7 N1 . . . 124.71(11) no
O2 C8 N1 . . . 123.76(11) no
O2 C8 C5 . . . 130.84(10) no
N1 C8 C5 . . . 105.41(9) no
N1 C9 C10 . . . 114.81(9) no
N2 C10 C9 . . . 119.02(10) no
O3 C10 N2 . . . 121.14(10) no
O3 C10 C9 . . . 119.83(10) no
N2 C11 C12 . . . 114.03(9) no
O4 C12 O5 . . . 124.66(11) no
O4 C12 C11 . . . 121.99(11) no
O5 C12 C11 . . . 113.31(10) no
C2 C1 H1A . . . 121.00 no
C6 C1 H1A . . . 122.00 no
C1 C2 H2A . . . 119.00 no
C3 C2 H2A . . . 119.00 no
C2 C3 H3A . . . 119.00 no
C4 C3 H3A . . . 119.00 no
C3 C4 H4A . . . 122.00 no
C5 C4 H4A . . . 122.00 no
N1 C9 H9A . . . 109.00 no
N1 C9 H9B . . . 108.00 no
C10 C9 H9A . . . 108.00 no
C10 C9 H9B . . . 109.00 no
H9A C9 H9B . . . 108.00 no
N2 C11 H11A . . . 109.00 no
N2 C11 H11B . . . 109.00 no
C12 C11 H11A . . . 109.00 no
C12 C11 H11B . . . 109.00 no
H11A C11 H11B . . . 108.00 no

loop_
_geom_bond_atom_site_label_1
_geom_bond_atom_site_label_2
_geom_bond_site_symmetry_1
_geom_bond_site_symmetry_2
_geom_bond_distance
_geom_bond_publ_flag
O1 C7 . . 1.2130(14) no
O2 C8 . . 1.2008(15) no
O3 C10 . . 1.2399(14) no
O4 C12 . . 1.2086(15) no
O5 C12 . . 1.3265(14) no
O5 H5 . . 0.93(2) no
N1 C8 . . 1.4087(14) no
N1 C9 . . 1.4459(15) no
N1 C7 . . 1.3959(15) no
N2 C10 . . 1.3290(14) no
N2 C11 . . 1.4546(16) no
N2 H2 . . 0.908(18) no
C1 C2 . . 1.395(2) no
C1 C6 . . 1.3834(18) no
C2 C3 . . 1.390(2) no
C3 C4 . . 1.401(2) no
C4 C5 . . 1.3782(18) no
C5 C8 . . 1.4896(17) no
C5 C6 . . 1.3913(16) no
C6 C7 . . 1.4877(16) no
C9 C10 . . 1.5188(16) no
C11 C12 . . 1.5146(17) no
C1 H1A . . 0.9500 no
C2 H2A . . 0.9500 no
C3 H3A . . 0.9500 no
C4 H4A . . 0.9500 no
C9 H9A . . 0.9900 no
C9 H9B . . 0.9900 no
C11 H11A . . 0.9900 no
C11 H11B . . 0.9900 no

loop_
_geom_hbond_atom_site_label_D
_geom_hbond_atom_site_label_H
_geom_hbond_atom_site_label_A
_geom_hbond_site_symmetry_A
_geom_hbond_distance_DH
_geom_hbond_distance_HA
_geom_hbond_distance_DA
_geom_hbond_angle_DHA
_geom_hbond_publ_flag
N2 H2 O1 1_455 0.908(18) 2.172(19) 3.0208(13) 155.3(17) yes
O5 H5 O3 2_745 0.93(2) 1.67(2) 2.5777(13) 165.4(17) yes
C2 H2A O5 3_755 0.95 2.52 3.3142(17) 141 yes
C9 H9A O4 2_655 0.99 2.56 3.2407(15) 126 yes
C9 H9B O4 2_755 0.99 2.59 3.3378(15) 132 yes
C11 H11A O5 1_455 0.99 2.48 3.4364(14) 162 yes

loop_
_geom_torsion_atom_site_label_1
_geom_torsion_atom_site_label_2
_geom_torsion_atom_site_label_3
_geom_torsion_atom_site_label_4
_geom_torsion_site_symmetry_1
_geom_torsion_site_symmetry_2
_geom_torsion_site_symmetry_3
_geom_torsion_site_symmetry_4
_geom_torsion
_geom_torsion_publ_flag
C9 N1 C7 C6 . . . . -173.65(10) no
C7 N1 C8 O2 . . . . -177.27(11) no
C9 N1 C8 O2 . . . . -6.78(17) no
C7 N1 C8 C5 . . . . 2.75(12) no
C8 N1 C7 O1 . . . . 176.11(11) no
C9 N1 C7 O1 . . . . 5.88(18) no
C8 N1 C7 C6 . . . . -3.42(12) no
C8 N1 C9 C10 . . . . 104.76(12) no
C9 N1 C8 C5 . . . . 173.24(9) no
C7 N1 C9 C10 . . . . -85.99(12) no
C11 N2 C10 O3 . . . . 0.39(17) no
C11 N2 C10 C9 . . . . -177.90(10) no
C10 N2 C11 C12 . . . . -70.18(14) no
C2 C1 C6 C7 . . . . -178.78(12) no
C2 C1 C6 C5 . . . . 0.48(19) no
C6 C1 C2 C3 . . . . 0.0(2) no
C1 C2 C3 C4 . . . . -0.5(2) no
C2 C3 C4 C5 . . . . 0.4(2) no
C3 C4 C5 C8 . . . . -179.94(13) no
C3 C4 C5 C6 . . . . 0.06(19) no
C4 C5 C6 C1 . . . . -0.53(19) no
C6 C5 C8 N1 . . . . -0.90(12) no
C8 C5 C6 C7 . . . . -1.12(12) no
C4 C5 C6 C7 . . . . 178.88(11) no
C8 C5 C6 C1 . . . . 179.47(11) no
C6 C5 C8 O2 . . . . 179.13(12) no
C4 C5 C8 O2 . . . . -0.9(2) no
C4 C5 C8 N1 . . . . 179.11(12) no
C1 C6 C7 O1 . . . . 2.6(2) no
C5 C6 C7 O1 . . . . -176.76(12) no
C5 C6 C7 N1 . . . . 2.74(12) no
C1 C6 C7 N1 . . . . -177.93(12) no
N1 C9 C10 O3 . . . . 161.21(10) no
N1 C9 C10 N2 . . . . -20.48(14) no
N2 C11 C12 O4 . . . . 154.71(12) no
N2 C11 C12 O5 . . . . -27.42(14) no

loop_
_cod_related_entry_id
_cod_related_entry_database
_cod_related_entry_code
1 ChemSpider 69926
